data_7250910
loop_
_publ_author_name
'Hayriyan, Liana'
'Grigoryan, Anna'
'Gevorgyan, Hasmik'
'Tsaturyan, Avetis'
'Sargsyan, Armen'
'Langer, Peter'
'Saghyan, Ashot'
'Mkrtchyan, Anna'

_publ_section_title
;
 A<sup>3</sup>-Mannich coupling reaction <i>via</i> chiral
 propargylglycine Ni(ii) complex: an approach for synthesizing
 enantiomerically enriched unnatural &#x3b1;-amino acids.
;
_journal_issue 42
_journal_name_full 'RSC advances'
_journal_page_first 35379
_journal_page_last 35387
_journal_paper_doi 10.1039/d5ra04554a
_journal_volume 15
_journal_year 2025
_chemical_absolute_configuration rm
_chemical_formula_moiety 'C35 H36 N4 Ni O3'
_chemical_formula_sum 'C35 H36 N4 Ni O3'
_chemical_formula_weight 619.39
_space_group_crystal_system monoclinic
_space_group_IT_number 4
_space_group_name_Hall 'P 2yb'
_space_group_name_H-M_alt 'P 1 21 1'
_atom_sites_solution_hydrogens geom
_audit_creation_method SHELXL-2019/3
_audit_update_record
;
2024-05-14 deposited with the CCDC.	2025-09-18 downloaded from the CCDC.
;
_cell_angle_alpha 90
_cell_angle_beta 90.5980(10)
_cell_angle_gamma 90
_cell_formula_units_Z 2
_cell_length_a 9.8518(2)
_cell_length_b 9.06380(10)
_cell_length_c 16.7122(3)
_cell_measurement_reflns_used 38341
_cell_measurement_temperature 100(2)
_cell_measurement_theta_max 33.7380
_cell_measurement_theta_min 2.3820
_cell_volume 1492.23(4)
_computing_cell_refinement 'CrysAlisPro 1.171.43.92a (Rigaku OD, 2023)'
_computing_data_collection 'CrysAlisPro 1.171.43.92a (Rigaku OD, 2023)'
_computing_data_reduction 'CrysAlisPro 1.171.43.92a (Rigaku OD, 2023)'
_computing_molecular_graphics 'ORTEP-3 (Ferrugia, 2012)'
_computing_publication_material 'enCIFer version 1.7 (Allen et al., 2004)'
_computing_structure_refinement 'SHELXL-2019/2 (Sheldrick, 2015)'
_computing_structure_solution 'SHELXS-2014 (Sheldrick, 2015)'
_diffrn_ambient_environment N~2~
_diffrn_ambient_temperature 100(2)
_diffrn_detector 'Hybrid Pixel Array Detector'
_diffrn_detector_area_resol_mean 10.0000
_diffrn_detector_type HyPix
_diffrn_measured_fraction_theta_full 1.000
_diffrn_measured_fraction_theta_max 0.923
_diffrn_measurement_device 'four-circle diffractometer'
_diffrn_measurement_device_type 'XtaLAB Synergy, Dualflex, HyPix'
_diffrn_radiation_monochromator mirror
_diffrn_radiation_probe x-ray
_diffrn_radiation_type 'Mo K\a'
_diffrn_radiation_wavelength 0.71073
_diffrn_reflns_av_R_equivalents 0.0468
_diffrn_reflns_av_unetI/netI 0.0311
_diffrn_reflns_Laue_measured_fraction_full 1.000
_diffrn_reflns_Laue_measured_fraction_max 0.923
_diffrn_reflns_limit_h_max 15
_diffrn_reflns_limit_h_min -14
_diffrn_reflns_limit_k_max 13
_diffrn_reflns_limit_k_min -13
_diffrn_reflns_limit_l_max 25
_diffrn_reflns_limit_l_min -25
_diffrn_reflns_number 54508
_diffrn_reflns_point_group_measured_fraction_full 1.000
_diffrn_reflns_point_group_measured_fraction_max 0.891
_diffrn_reflns_theta_full 25.242
_diffrn_reflns_theta_max 33.599
_diffrn_reflns_theta_min 2.067
_diffrn_source 'micro-focus sealed X-ray tube'
_diffrn_source_type 'PhotonJet (Mo) X-ray Source'
_exptl_absorpt_coefficient_mu 0.693
_exptl_absorpt_correction_T_max 1.00000
_exptl_absorpt_correction_T_min 0.43958
_exptl_absorpt_correction_type multi-scan
_exptl_absorpt_process_details
;
CrysAlisPro 1.171.43.92a (Rigaku Oxford Diffraction, 2023)
Empirical absorption correction using spherical harmonics,
implemented in SCALE3 ABSPACK scaling algorithm.
;
_exptl_crystal_colour 'dark red'
_exptl_crystal_density_diffrn 1.378
_exptl_crystal_description prism
_exptl_crystal_F_000 652
_exptl_crystal_size_max 0.300
_exptl_crystal_size_mid 0.160
_exptl_crystal_size_min 0.100
_refine_diff_density_max 0.954
_refine_diff_density_min -0.415
_refine_diff_density_rms 0.057
_refine_ls_abs_structure_details
;
 Flack x determined using 4169 quotients [(I+)-(I-)]/[(I+)+(I-)]
 (Parsons, Flack and Wagner, Acta Cryst. B69 (2013) 249-259).
;
_refine_ls_abs_structure_Flack -0.013(4)
_refine_ls_extinction_method none
_refine_ls_goodness_of_fit_ref 1.041
_refine_ls_hydrogen_treatment constr
_refine_ls_matrix_type full
_refine_ls_number_parameters 388
_refine_ls_number_reflns 10491
_refine_ls_number_restraints 1
_refine_ls_restrained_S_all 1.041
_refine_ls_R_factor_all 0.0366
_refine_ls_R_factor_gt 0.0320
_refine_ls_shift/su_max 0.001
_refine_ls_shift/su_mean 0.000
_refine_ls_structure_factor_coef Fsqd
_refine_ls_weighting_details 'w=1/[\s^2^(Fo^2^)+(0.0449P)^2^+0.2821P] where P=(Fo^2^+2Fc^2^)/3'
_refine_ls_weighting_scheme calc
_refine_ls_wR_factor_gt 0.0782
_refine_ls_wR_factor_ref 0.0805
_reflns_Friedel_coverage 0.833
_reflns_Friedel_fraction_full 1.000
_reflns_Friedel_fraction_max 0.855
_reflns_number_gt 9696
_reflns_number_total 10491
_reflns_threshold_expression 'I > 2\s(I)'
_cod_data_source_file d5ra04554a2.cif
_cod_data_source_block AG004_100k_auto
_cod_original_sg_symbol_H-M 'P 21'
_cod_database_code 7250910
_shelx_shelxl_version_number 2019/3
_shelx_space_group_comment
;
The symmetry employed for this shelxl refinement is uniquely defined
by the following loop, which should always be used as a source of
symmetry information in preference to the above space-group names.
They are only intended as comments.
;
_shelx_estimated_absorpt_t_min 0.819
_shelx_estimated_absorpt_t_max 0.934

loop_
_space_group_symop_operation_xyz
'x, y, z'
'-x, y+1/2, -z'

loop_
_atom_site_label
_atom_site_type_symbol
_atom_site_fract_x
_atom_site_fract_y
_atom_site_fract_z
_atom_site_U_iso_or_equiv
_atom_site_adp_type
_atom_site_occupancy
_atom_site_site_symmetry_order
_atom_site_calc_flag
_atom_site_refinement_flags_posn
_atom_site_refinement_flags_adp
_atom_site_refinement_flags_occupancy
_atom_site_disorder_assembly
_atom_site_disorder_group
Ni1 Ni 0.61935(2) 0.52042(3) 0.19436(2) 0.01412(6) Uani 1 1 d . . . . .
O16 O 0.63788(15) 0.65120(17) 0.10880(8) 0.0189(3) Uani 1 1 d . . . . .
O25 O 0.52480(17) 0.14605(17) 0.29731(9) 0.0244(3) Uani 1 1 d . . . . .
O17 O 0.76871(16) 0.83564(18) 0.06555(9) 0.0223(3) Uani 1 1 d . . . . .
N39 N 0.49011(16) 0.4031(2) 0.13420(10) 0.0167(3) Uani 1 1 d . . . . .
N23 N 0.59377(16) 0.39101(18) 0.27956(9) 0.0148(3) Uani 1 1 d . . . . .
N18 N 1.11023(18) 0.1751(2) 0.12524(10) 0.0192(3) Uani 1 1 d . . . . .
N9 N 0.73713(16) 0.64224(18) 0.24998(9) 0.0141(3) Uani 1 1 d . . . . .
C6 C 0.62402(18) 0.5168(3) 0.52374(10) 0.0202(3) Uani 1 1 d . . . . .
H6 H 0.628484 0.545448 0.578380 0.024 Uiso 1 1 calc R U . . .
C12 C 0.96352(17) 0.5229(3) 0.14685(10) 0.0193(3) Uani 1 1 d . . . . .
C7 C 0.6846(2) 0.6011(2) 0.46517(11) 0.0178(3) Uani 1 1 d . . . . .
H7 H 0.731411 0.688594 0.480314 0.021 Uiso 1 1 calc R U . . .
C2 C 0.67904(18) 0.5611(2) 0.38309(10) 0.0142(3) Uani 1 1 d . . . . .
C26 C 0.82498(19) 0.7887(2) 0.36041(11) 0.0157(3) Uani 1 1 d . . . . .
C8 C 0.74661(18) 0.6605(2) 0.32696(11) 0.0143(3) Uani 1 1 d . . . . .
C15 C 0.7359(2) 0.7448(2) 0.11615(11) 0.0172(3) Uani 1 1 d . . . . .
C3 C 0.61006(19) 0.4301(2) 0.35996(11) 0.0156(3) Uani 1 1 d . . . . .
C5 C 0.5565(2) 0.3890(2) 0.50063(12) 0.0216(4) Uani 1 1 d . . . . .
H5 H 0.513244 0.330443 0.540011 0.026 Uiso 1 1 calc R U . . .
C40 C 0.5026(2) 0.2516(2) 0.16878(12) 0.0188(3) Uani 1 1 d . . . . .
H40 H 0.414618 0.197843 0.161789 0.023 Uiso 1 1 calc R U . . .
C30 C 1.0233(2) 0.8908(3) 0.42547(13) 0.0261(4) Uani 1 1 d . . . . .
H30 H 1.111171 0.878114 0.448442 0.031 Uiso 1 1 calc R U . . .
C43 C 0.5218(2) 0.3819(3) 0.04753(12) 0.0217(4) Uani 1 1 d . . . . .
H43A H 0.543571 0.476951 0.021482 0.026 Uiso 1 1 calc R U . . .
H43B H 0.445034 0.334860 0.018601 0.026 Uiso 1 1 calc R U . . .
C13 C 0.9831(2) 0.4044(2) 0.11749(12) 0.0202(4) Uani 1 1 d . . . . .
C38 C 0.3494(2) 0.4664(2) 0.14096(12) 0.0204(4) Uani 1 1 d . . . . .
H38A H 0.282668 0.391579 0.122823 0.024 Uiso 1 1 calc R U . . .
H38B H 0.341173 0.552714 0.104927 0.024 Uiso 1 1 calc R U . . .
C4 C 0.5510(2) 0.3456(2) 0.42161(12) 0.0206(4) Uani 1 1 d . . . . .
H4 H 0.506063 0.256037 0.408158 0.025 Uiso 1 1 calc R U . . .
C10 C 0.81521(19) 0.7357(2) 0.19505(11) 0.0158(3) Uani 1 1 d . . . . .
H10 H 0.824051 0.836917 0.218381 0.019 Uiso 1 1 calc R U . . .
C11 C 0.9578(2) 0.6718(2) 0.18100(12) 0.0191(4) Uani 1 1 d . . . . .
H11A H 1.006951 0.739454 0.144917 0.023 Uiso 1 1 calc R U . . .
H11B H 1.007410 0.670876 0.232827 0.023 Uiso 1 1 calc R U . . .
C14 C 1.0150(2) 0.2633(2) 0.07796(12) 0.0223(4) Uani 1 1 d . . . . .
H14A H 0.930162 0.206590 0.069567 0.027 Uiso 1 1 calc R U . . .
H14B H 1.054552 0.283351 0.024841 0.027 Uiso 1 1 calc R U . . .
C27 C 0.7659(2) 0.9287(2) 0.35864(12) 0.0204(4) Uani 1 1 d . . . . .
H27 H 0.677748 0.941713 0.336139 0.024 Uiso 1 1 calc R U . . .
C28 C 0.8362(3) 1.0489(2) 0.38984(13) 0.0268(5) Uani 1 1 d . . . . .
H28 H 0.796460 1.144378 0.388356 0.032 Uiso 1 1 calc R U . . .
C32 C 0.31523(17) 0.5135(3) 0.22503(11) 0.0202(3) Uani 1 1 d . . . . .
C29 C 0.9650(2) 1.0293(3) 0.42327(12) 0.0284(4) Uani 1 1 d . . . . .
H29 H 1.012863 1.111515 0.444661 0.034 Uiso 1 1 calc R U . . .
C35 C 0.2698(3) 0.5979(4) 0.38291(16) 0.0360(6) Uani 1 1 d . . . . .
H35 H 0.256435 0.625735 0.437055 0.043 Uiso 1 1 calc R U . . .
C24 C 0.5405(2) 0.2576(2) 0.25694(12) 0.0179(3) Uani 1 1 d . . . . .
C22 C 1.1629(2) 0.0489(2) 0.07931(13) 0.0243(4) Uani 1 1 d . . . . .
H22A H 1.230443 0.081675 0.039650 0.029 Uiso 1 1 calc R U . . .
H22B H 1.088412 -0.003633 0.051080 0.029 Uiso 1 1 calc R U . . .
C21 C 1.2286(2) -0.0495(2) 0.14290(14) 0.0251(4) Uani 1 1 d . . . . .
H21A H 1.327961 -0.033291 0.145486 0.030 Uiso 1 1 calc R U . . .
H21B H 1.210889 -0.154921 0.131410 0.030 Uiso 1 1 calc R U . . .
C42 C 0.6443(2) 0.2814(3) 0.05032(13) 0.0274(4) Uani 1 1 d . . . . .
H42A H 0.728333 0.338159 0.061329 0.033 Uiso 1 1 calc R U . . .
H42B H 0.654465 0.227514 -0.000804 0.033 Uiso 1 1 calc R U . . .
C19 C 1.0505(2) 0.1052(3) 0.19564(13) 0.0244(4) Uani 1 1 d . . . . .
H19A H 0.965442 0.052689 0.181494 0.029 Uiso 1 1 calc R U . . .
H19B H 1.031446 0.178748 0.237873 0.029 Uiso 1 1 calc R U . . .
C20 C 1.1608(3) -0.0021(3) 0.22222(13) 0.0286(5) Uani 1 1 d . . . . .
H20A H 1.121305 -0.088202 0.250030 0.034 Uiso 1 1 calc R U . . .
H20B H 1.227143 0.046651 0.258405 0.034 Uiso 1 1 calc R U . . .
C33 C 0.2518(2) 0.4166(3) 0.27721(14) 0.0254(4) Uani 1 1 d . . . . .
H33 H 0.223341 0.322077 0.259112 0.030 Uiso 1 1 calc R U . . .
C37 C 0.3524(2) 0.6533(3) 0.25168(14) 0.0254(4) Uani 1 1 d . . . . .
H37 H 0.394063 0.720535 0.215899 0.031 Uiso 1 1 calc R U . . .
C36 C 0.3289(3) 0.6953(3) 0.33006(16) 0.0331(5) Uani 1 1 d . . . . .
H36 H 0.353581 0.791406 0.347545 0.040 Uiso 1 1 calc R U . . .
C41 C 0.6138(3) 0.1746(3) 0.11921(14) 0.0300(5) Uani 1 1 d . . . . .
H41A H 0.696160 0.157148 0.152320 0.036 Uiso 1 1 calc R U . . .
H41B H 0.580789 0.078772 0.098235 0.036 Uiso 1 1 calc R U . . .
C34 C 0.2301(3) 0.4592(3) 0.35648(16) 0.0345(5) Uani 1 1 d . . . . .
H34 H 0.187985 0.392748 0.392472 0.041 Uiso 1 1 calc R U . . .
C31 C 0.9536(2) 0.7694(2) 0.39401(12) 0.0205(4) Uani 1 1 d . . . . .
H31 H 0.993862 0.674193 0.395544 0.025 Uiso 1 1 calc R U . . .

loop_
_atom_site_aniso_label
_atom_site_aniso_U_11
_atom_site_aniso_U_22
_atom_site_aniso_U_33
_atom_site_aniso_U_23
_atom_site_aniso_U_13
_atom_site_aniso_U_12
Ni1 0.01545(10) 0.01506(10) 0.01178(9) 0.00007(9) -0.00252(6) -0.00254(10)
O16 0.0217(7) 0.0203(7) 0.0145(6) 0.0024(5) -0.0034(5) -0.0035(6)
O25 0.0328(8) 0.0153(7) 0.0249(7) 0.0026(5) -0.0036(6) -0.0016(6)
O17 0.0268(7) 0.0219(7) 0.0183(6) 0.0051(5) 0.0005(5) -0.0030(6)
N39 0.0162(7) 0.0185(8) 0.0154(7) -0.0004(6) -0.0026(5) -0.0020(6)
N23 0.0159(7) 0.0147(7) 0.0139(6) -0.0004(5) -0.0021(5) -0.0013(6)
N18 0.0214(8) 0.0182(8) 0.0179(7) 0.0004(6) 0.0006(6) 0.0009(6)
N9 0.0146(7) 0.0152(7) 0.0125(6) 0.0000(5) -0.0010(5) -0.0003(6)
C6 0.0245(8) 0.0226(8) 0.0134(6) 0.0006(9) 0.0000(5) 0.0035(10)
C12 0.0164(7) 0.0248(8) 0.0166(7) 0.0000(9) -0.0007(5) -0.0002(9)
C7 0.0210(9) 0.0175(8) 0.0149(8) -0.0014(6) -0.0025(6) 0.0025(7)
C2 0.0150(7) 0.0150(8) 0.0128(7) 0.0008(5) -0.0008(5) 0.0016(6)
C26 0.0183(8) 0.0156(8) 0.0133(7) -0.0016(6) -0.0012(6) -0.0012(6)
C8 0.0145(7) 0.0139(8) 0.0145(7) -0.0003(6) -0.0024(6) 0.0020(6)
C15 0.0187(8) 0.0179(9) 0.0150(8) 0.0000(6) -0.0005(6) -0.0005(7)
C3 0.0158(8) 0.0168(8) 0.0142(7) 0.0009(6) -0.0019(6) 0.0021(6)
C5 0.0249(9) 0.0245(10) 0.0154(8) 0.0045(7) 0.0002(7) -0.0002(8)
C40 0.0212(8) 0.0166(9) 0.0187(8) -0.0029(7) -0.0034(6) -0.0020(7)
C30 0.0226(10) 0.0321(12) 0.0236(9) -0.0069(8) -0.0033(7) -0.0073(9)
C43 0.0232(9) 0.0259(10) 0.0158(8) -0.0040(7) -0.0026(7) -0.0055(8)
C13 0.0175(8) 0.0251(10) 0.0180(8) 0.0010(7) -0.0021(6) 0.0013(7)
C38 0.0174(8) 0.0240(9) 0.0196(8) -0.0004(7) -0.0049(6) 0.0005(7)
C4 0.0228(9) 0.0218(9) 0.0171(8) 0.0025(7) -0.0013(7) -0.0040(7)
C10 0.0173(8) 0.0152(8) 0.0150(7) 0.0003(6) 0.0001(6) -0.0029(7)
C11 0.0164(8) 0.0224(9) 0.0184(8) -0.0019(7) -0.0003(6) -0.0039(7)
C14 0.0235(9) 0.0241(10) 0.0193(8) -0.0030(7) -0.0021(7) 0.0041(8)
C27 0.0247(9) 0.0172(9) 0.0194(8) -0.0023(7) -0.0014(7) 0.0011(7)
C28 0.0380(11) 0.0184(11) 0.0240(9) -0.0052(7) 0.0021(8) -0.0016(8)
C32 0.0158(7) 0.0230(9) 0.0216(7) -0.0028(9) -0.0041(5) 0.0024(9)
C29 0.0341(10) 0.0267(10) 0.0244(8) -0.0096(10) 0.0008(7) -0.0112(11)
C35 0.0313(12) 0.0496(16) 0.0269(11) -0.0098(11) -0.0030(9) 0.0165(11)
C24 0.0171(8) 0.0172(9) 0.0193(8) -0.0007(7) -0.0021(6) 0.0003(7)
C22 0.0284(10) 0.0206(11) 0.0239(9) -0.0015(7) 0.0007(7) 0.0044(8)
C21 0.0264(10) 0.0183(10) 0.0305(10) 0.0035(8) -0.0023(8) -0.0022(8)
C42 0.0258(10) 0.0327(12) 0.0237(10) -0.0102(9) 0.0025(8) -0.0024(9)
C19 0.0297(11) 0.0230(10) 0.0207(9) 0.0007(7) 0.0038(8) -0.0062(8)
C20 0.0399(11) 0.0222(12) 0.0236(9) 0.0043(8) -0.0032(8) -0.0032(9)
C33 0.0200(9) 0.0282(11) 0.0281(10) -0.0005(8) 0.0012(8) 0.0006(8)
C37 0.0223(9) 0.0226(10) 0.0311(10) -0.0023(8) -0.0077(8) 0.0042(8)
C36 0.0310(11) 0.0301(12) 0.0380(13) -0.0129(10) -0.0115(10) 0.0121(10)
C41 0.0380(13) 0.0276(11) 0.0246(10) -0.0074(8) 0.0005(9) 0.0091(10)
C34 0.0273(11) 0.0462(15) 0.0302(12) 0.0024(11) 0.0043(9) 0.0068(11)
C31 0.0190(9) 0.0221(9) 0.0204(8) -0.0039(7) -0.0036(7) -0.0004(7)

loop_
_atom_type_symbol
_atom_type_description
_atom_type_scat_dispersion_real
_atom_type_scat_dispersion_imag
_atom_type_scat_source
C C 0.0033 0.0016 'International Tables Vol C Tables 4.2.6.8 and 6.1.1.4'
H H 0.0000 0.0000 'International Tables Vol C Tables 4.2.6.8 and 6.1.1.4'
N N 0.0061 0.0033 'International Tables Vol C Tables 4.2.6.8 and 6.1.1.4'
Ni Ni 0.3393 1.1124 'International Tables Vol C Tables 4.2.6.8 and 6.1.1.4'
O O 0.0106 0.0060 'International Tables Vol C Tables 4.2.6.8 and 6.1.1.4'

loop_
_geom_angle_atom_site_label_1
_geom_angle_atom_site_label_2
_geom_angle_atom_site_label_3
_geom_angle
_geom_angle_site_symmetry_1
_geom_angle_site_symmetry_3
_geom_angle_publ_flag
N9 Ni1 N23 94.65(7) . . ?
N9 Ni1 O16 86.56(6) . . ?
N23 Ni1 O16 177.83(7) . . ?
N9 Ni1 N39 176.61(8) . . ?
N23 Ni1 N39 87.57(7) . . ?
O16 Ni1 N39 91.15(7) . . ?
C15 O16 Ni1 115.05(12) . . ?
C40 N39 C43 103.81(16) . . ?
C40 N39 C38 113.15(16) . . ?
C43 N39 C38 108.87(15) . . ?
C40 N39 Ni1 104.67(11) . . ?
C43 N39 Ni1 115.53(12) . . ?
C38 N39 Ni1 110.70(12) . . ?
C24 N23 C3 121.93(16) . . ?
C24 N23 Ni1 113.52(12) . . ?
C3 N23 Ni1 124.06(13) . . ?
C14 N18 C19 114.22(17) . . ?
C14 N18 C22 111.76(16) . . ?
C19 N18 C22 103.25(17) . . ?
C8 N9 C10 120.76(16) . . ?
C8 N9 Ni1 127.81(13) . . ?
C10 N9 Ni1 111.11(11) . . ?
C7 C6 C5 118.26(17) . . ?
C7 C6 H6 120.9 . . ?
C5 C6 H6 120.9 . . ?
C13 C12 C11 172.71(19) . . ?
C6 C7 C2 122.01(19) . . ?
C6 C7 H7 119.0 . . ?
C2 C7 H7 119.0 . . ?
C7 C2 C3 119.38(17) . . ?
C7 C2 C8 116.61(16) . . ?
C3 C2 C8 124.01(16) . . ?
C31 C26 C27 120.02(18) . . ?
C31 C26 C8 121.09(17) . . ?
C27 C26 C8 118.88(17) . . ?
N9 C8 C2 121.79(17) . . ?
N9 C8 C26 119.95(17) . . ?
C2 C8 C26 118.24(15) . . ?
O17 C15 O16 125.33(18) . . ?
O17 C15 C10 119.68(17) . . ?
O16 C15 C10 114.98(16) . . ?
N23 C3 C4 121.29(17) . . ?
N23 C3 C2 121.58(16) . . ?
C4 C3 C2 117.02(17) . . ?
C4 C5 C6 121.26(18) . . ?
C4 C5 H5 119.4 . . ?
C6 C5 H5 119.4 . . ?
N39 C40 C24 111.16(16) . . ?
N39 C40 C41 105.28(17) . . ?
C24 C40 C41 111.57(17) . . ?
N39 C40 H40 109.6 . . ?
C24 C40 H40 109.6 . . ?
C41 C40 H40 109.6 . . ?
C29 C30 C31 120.2(2) . . ?
C29 C30 H30 119.9 . . ?
C31 C30 H30 119.9 . . ?
N39 C43 C42 102.84(16) . . ?
N39 C43 H43A 111.2 . . ?
C42 C43 H43A 111.2 . . ?
N39 C43 H43B 111.2 . . ?
C42 C43 H43B 111.2 . . ?
H43A C43 H43B 109.1 . . ?
C12 C13 C14 175.9(2) . . ?
N39 C38 C32 113.09(15) . . ?
N39 C38 H38A 109.0 . . ?
C32 C38 H38A 109.0 . . ?
N39 C38 H38B 109.0 . . ?
C32 C38 H38B 109.0 . . ?
H38A C38 H38B 107.8 . . ?
C5 C4 C3 122.05(19) . . ?
C5 C4 H4 119.0 . . ?
C3 C4 H4 119.0 . . ?
N9 C10 C15 107.65(15) . . ?
N9 C10 C11 111.22(16) . . ?
C15 C10 C11 110.36(15) . . ?
N9 C10 H10 109.2 . . ?
C15 C10 H10 109.2 . . ?
C11 C10 H10 109.2 . . ?
C12 C11 C10 116.38(16) . . ?
C12 C11 H11A 108.2 . . ?
C10 C11 H11A 108.2 . . ?
C12 C11 H11B 108.2 . . ?
C10 C11 H11B 108.2 . . ?
H11A C11 H11B 107.3 . . ?
N18 C14 C13 111.81(17) . . ?
N18 C14 H14A 109.3 . . ?
C13 C14 H14A 109.3 . . ?
N18 C14 H14B 109.3 . . ?
C13 C14 H14B 109.3 . . ?
H14A C14 H14B 107.9 . . ?
C28 C27 C26 119.9(2) . . ?
C28 C27 H27 120.1 . . ?
C26 C27 H27 120.1 . . ?
C27 C28 C29 119.9(2) . . ?
C27 C28 H28 120.0 . . ?
C29 C28 H28 120.0 . . ?
C33 C32 C37 119.55(19) . . ?
C33 C32 C38 120.7(2) . . ?
C37 C32 C38 119.7(2) . . ?
C30 C29 C28 120.3(2) . . ?
C30 C29 H29 119.9 . . ?
C28 C29 H29 119.9 . . ?
C36 C35 C34 119.6(2) . . ?
C36 C35 H35 120.2 . . ?
C34 C35 H35 120.2 . . ?
O25 C24 N23 128.77(18) . . ?
O25 C24 C40 118.27(18) . . ?
N23 C24 C40 112.92(17) . . ?
N18 C22 C21 103.87(17) . . ?
N18 C22 H22A 111.0 . . ?
C21 C22 H22A 111.0 . . ?
N18 C22 H22B 111.0 . . ?
C21 C22 H22B 111.0 . . ?
H22A C22 H22B 109.0 . . ?
C22 C21 C20 104.46(18) . . ?
C22 C21 H21A 110.9 . . ?
C20 C21 H21A 110.9 . . ?
C22 C21 H21B 110.9 . . ?
C20 C21 H21B 110.9 . . ?
H21A C21 H21B 108.9 . . ?
C43 C42 C41 103.89(18) . . ?
C43 C42 H42A 111.0 . . ?
C41 C42 H42A 111.0 . . ?
C43 C42 H42B 111.0 . . ?
C41 C42 H42B 111.0 . . ?
H42A C42 H42B 109.0 . . ?
N18 C19 C20 102.64(17) . . ?
N18 C19 H19A 111.2 . . ?
C20 C19 H19A 111.2 . . ?
N18 C19 H19B 111.2 . . ?
C20 C19 H19B 111.2 . . ?
H19A C19 H19B 109.2 . . ?
C19 C20 C21 103.91(17) . . ?
C19 C20 H20A 111.0 . . ?
C21 C20 H20A 111.0 . . ?
C19 C20 H20B 111.0 . . ?
C21 C20 H20B 111.0 . . ?
H20A C20 H20B 109.0 . . ?
C32 C33 C34 119.6(2) . . ?
C32 C33 H33 120.2 . . ?
C34 C33 H33 120.2 . . ?
C36 C37 C32 120.4(2) . . ?
C36 C37 H37 119.8 . . ?
C32 C37 H37 119.8 . . ?
C35 C36 C37 120.3(3) . . ?
C35 C36 H36 119.8 . . ?
C37 C36 H36 119.8 . . ?
C42 C41 C40 105.19(18) . . ?
C42 C41 H41A 110.7 . . ?
C40 C41 H41A 110.7 . . ?
C42 C41 H41B 110.7 . . ?
C40 C41 H41B 110.7 . . ?
H41A C41 H41B 108.8 . . ?
C35 C34 C33 120.4(3) . . ?
C35 C34 H34 119.8 . . ?
C33 C34 H34 119.8 . . ?
C26 C31 C30 119.7(2) . . ?
C26 C31 H31 120.2 . . ?
C30 C31 H31 120.2 . . ?

loop_
_geom_bond_atom_site_label_1
_geom_bond_atom_site_label_2
_geom_bond_distance
_geom_bond_site_symmetry_2
_geom_bond_publ_flag
Ni1 N9 1.8459(16) . ?
Ni1 N23 1.8639(16) . ?
Ni1 O16 1.8677(14) . ?
Ni1 N39 1.9328(16) . ?
O16 C15 1.290(2) . ?
O25 C24 1.226(2) . ?
O17 C15 1.226(2) . ?
N39 C40 1.494(3) . ?
N39 C43 1.497(2) . ?
N39 C38 1.506(3) . ?
N23 C24 1.370(3) . ?
N23 C3 1.397(2) . ?
N18 C14 1.459(3) . ?
N18 C19 1.465(3) . ?
N18 C22 1.475(3) . ?
N9 C8 1.299(2) . ?
N9 C10 1.472(2) . ?
C6 C7 1.383(3) . ?
C6 C5 1.388(3) . ?
C6 H6 0.9500 . ?
C12 C13 1.197(3) . ?
C12 C11 1.467(3) . ?
C7 C2 1.419(2) . ?
C7 H7 0.9500 . ?
C2 C3 1.420(3) . ?
C2 C8 1.466(3) . ?
C26 C31 1.392(3) . ?
C26 C27 1.396(3) . ?
C26 C8 1.500(3) . ?
C15 C10 1.528(3) . ?
C3 C4 1.414(3) . ?
C5 C4 1.379(3) . ?
C5 H5 0.9500 . ?
C40 C24 1.517(3) . ?
C40 C41 1.547(3) . ?
C40 H40 1.0000 . ?
C30 C29 1.381(4) . ?
C30 C31 1.397(3) . ?
C30 H30 0.9500 . ?
C43 C42 1.512(3) . ?
C43 H43A 0.9900 . ?
C43 H43B 0.9900 . ?
C13 C14 1.475(3) . ?
C38 C32 1.510(3) . ?
C38 H38A 0.9900 . ?
C38 H38B 0.9900 . ?
C4 H4 0.9500 . ?
C10 C11 1.540(3) . ?
C10 H10 1.0000 . ?
C11 H11A 0.9900 . ?
C11 H11B 0.9900 . ?
C14 H14A 0.9900 . ?
C14 H14B 0.9900 . ?
C27 C28 1.390(3) . ?
C27 H27 0.9500 . ?
C28 C29 1.392(3) . ?
C28 H28 0.9500 . ?
C32 C33 1.391(3) . ?
C32 C37 1.391(3) . ?
C29 H29 0.9500 . ?
C35 C36 1.382(4) . ?
C35 C34 1.387(4) . ?
C35 H35 0.9500 . ?
C22 C21 1.526(3) . ?
C22 H22A 0.9900 . ?
C22 H22B 0.9900 . ?
C21 C20 1.551(3) . ?
C21 H21A 0.9900 . ?
C21 H21B 0.9900 . ?
C42 C41 1.537(4) . ?
C42 H42A 0.9900 . ?
C42 H42B 0.9900 . ?
C19 C20 1.522(3) . ?
C19 H19A 0.9900 . ?
C19 H19B 0.9900 . ?
C20 H20A 0.9900 . ?
C20 H20B 0.9900 . ?
C33 C34 1.398(3) . ?
C33 H33 0.9500 . ?
C37 C36 1.386(3) . ?
C37 H37 0.9500 . ?
C36 H36 0.9500 . ?
C41 H41A 0.9900 . ?
C41 H41B 0.9900 . ?
C34 H34 0.9500 . ?
C31 H31 0.9500 . ?

loop_
_geom_torsion_atom_site_label_1
_geom_torsion_atom_site_label_2
_geom_torsion_atom_site_label_3
_geom_torsion_atom_site_label_4
_geom_torsion
_geom_torsion_site_symmetry_1
_geom_torsion_site_symmetry_2
_geom_torsion_site_symmetry_3
_geom_torsion_site_symmetry_4
_geom_torsion_publ_flag
N9 Ni1 O16 C15 12.82(14) . . . . ?
N39 Ni1 O16 C15 -169.67(14) . . . . ?
N9 Ni1 N23 C24 -162.55(14) . . . . ?
N39 Ni1 N23 C24 20.02(14) . . . . ?
N9 Ni1 N23 C3 25.29(15) . . . . ?
N39 Ni1 N23 C3 -152.15(15) . . . . ?
N23 Ni1 N9 C8 -24.44(17) . . . . ?
O16 Ni1 N9 C8 153.75(17) . . . . ?
N23 Ni1 N9 C10 162.15(13) . . . . ?
O16 Ni1 N9 C10 -19.66(13) . . . . ?
C5 C6 C7 C2 0.2(3) . . . . ?
C6 C7 C2 C3 -0.4(3) . . . . ?
C6 C7 C2 C8 179.59(18) . . . . ?
C10 N9 C8 C2 -174.74(16) . . . . ?
Ni1 N9 C8 C2 12.4(3) . . . . ?
C10 N9 C8 C26 7.1(3) . . . . ?
Ni1 N9 C8 C26 -165.77(14) . . . . ?
C7 C2 C8 N9 -173.44(17) . . . . ?
C3 C2 C8 N9 6.5(3) . . . . ?
C7 C2 C8 C26 4.8(2) . . . . ?
C3 C2 C8 C26 -175.25(17) . . . . ?
C31 C26 C8 N9 -104.1(2) . . . . ?
C27 C26 C8 N9 76.9(2) . . . . ?
C31 C26 C8 C2 77.6(2) . . . . ?
C27 C26 C8 C2 -101.4(2) . . . . ?
Ni1 O16 C15 O17 176.81(17) . . . . ?
Ni1 O16 C15 C10 -2.4(2) . . . . ?
C24 N23 C3 C4 -11.2(3) . . . . ?
Ni1 N23 C3 C4 160.31(15) . . . . ?
C24 N23 C3 C2 172.86(17) . . . . ?
Ni1 N23 C3 C2 -15.6(2) . . . . ?
C7 C2 C3 N23 175.61(17) . . . . ?
C8 C2 C3 N23 -4.4(3) . . . . ?
C7 C2 C3 C4 -0.5(3) . . . . ?
C8 C2 C3 C4 179.54(17) . . . . ?
C7 C6 C5 C4 0.8(3) . . . . ?
C43 N39 C40 C24 152.89(16) . . . . ?
C38 N39 C40 C24 -89.26(19) . . . . ?
Ni1 N39 C40 C24 31.35(18) . . . . ?
C43 N39 C40 C41 31.92(19) . . . . ?
C38 N39 C40 C41 149.78(17) . . . . ?
Ni1 N39 C40 C41 -89.61(15) . . . . ?
C40 N39 C43 C42 -44.04(19) . . . . ?
C38 N39 C43 C42 -164.82(17) . . . . ?
Ni1 N39 C43 C42 69.94(19) . . . . ?
C40 N39 C38 C32 73.8(2) . . . . ?
C43 N39 C38 C32 -171.33(19) . . . . ?
Ni1 N39 C38 C32 -43.3(2) . . . . ?
C6 C5 C4 C3 -1.8(3) . . . . ?
N23 C3 C4 C5 -174.54(19) . . . . ?
C2 C3 C4 C5 1.6(3) . . . . ?
C8 N9 C10 C15 -152.02(17) . . . . ?
Ni1 N9 C10 C15 21.92(18) . . . . ?
C8 N9 C10 C11 87.0(2) . . . . ?
Ni1 N9 C10 C11 -99.09(15) . . . . ?
O17 C15 C10 N9 167.99(18) . . . . ?
O16 C15 C10 N9 -12.7(2) . . . . ?
O17 C15 C10 C11 -70.5(2) . . . . ?
O16 C15 C10 C11 108.81(19) . . . . ?
N9 C10 C11 C12 59.4(2) . . . . ?
C15 C10 C11 C12 -60.0(2) . . . . ?
C19 N18 C14 C13 74.5(2) . . . . ?
C22 N18 C14 C13 -168.77(18) . . . . ?
C31 C26 C27 C28 0.6(3) . . . . ?
C8 C26 C27 C28 179.53(19) . . . . ?
C26 C27 C28 C29 -0.4(3) . . . . ?
N39 C38 C32 C33 -91.9(2) . . . . ?
N39 C38 C32 C37 85.5(2) . . . . ?
C31 C30 C29 C28 0.1(3) . . . . ?
C27 C28 C29 C30 0.1(3) . . . . ?
C3 N23 C24 O25 -15.6(3) . . . . ?
Ni1 N23 C24 O25 172.08(18) . . . . ?
C3 N23 C24 C40 167.02(17) . . . . ?
Ni1 N23 C24 C40 -5.3(2) . . . . ?
N39 C40 C24 O25 163.92(18) . . . . ?
C41 C40 C24 O25 -78.9(2) . . . . ?
N39 C40 C24 N23 -18.4(2) . . . . ?
C41 C40 C24 N23 98.8(2) . . . . ?
C14 N18 C22 C21 -165.85(17) . . . . ?
C19 N18 C22 C21 -42.6(2) . . . . ?
N18 C22 C21 C20 21.2(2) . . . . ?
N39 C43 C42 C41 38.4(2) . . . . ?
C14 N18 C19 C20 168.54(17) . . . . ?
C22 N18 C19 C20 47.0(2) . . . . ?
N18 C19 C20 C21 -32.4(2) . . . . ?
C22 C21 C20 C19 6.7(2) . . . . ?
C37 C32 C33 C34 -2.1(3) . . . . ?
C38 C32 C33 C34 175.4(2) . . . . ?
C33 C32 C37 C36 1.3(3) . . . . ?
C38 C32 C37 C36 -176.21(19) . . . . ?
C34 C35 C36 C37 -2.0(4) . . . . ?
C32 C37 C36 C35 0.8(3) . . . . ?
C43 C42 C41 C40 -18.6(2) . . . . ?
N39 C40 C41 C42 -8.0(2) . . . . ?
C24 C40 C41 C42 -128.66(19) . . . . ?
C36 C35 C34 C33 1.1(4) . . . . ?
C32 C33 C34 C35 0.9(4) . . . . ?
C27 C26 C31 C30 -0.3(3) . . . . ?
C8 C26 C31 C30 -179.28(18) . . . . ?
C29 C30 C31 C26 0.0(3) . . . . ?
